data_4331147
loop_
_publ_author_name
'Ivan \<Salitro\<s'
'Roman Bo\<ca'
'Radovan Herchel'
'J\'an Moncol'
'Ivan Nemec'
'Mario Ruben'
'Franz Renz'

_publ_section_title
;
 Mixed-Valence Heptanuclear Iron Complexes with Ferromagnetic Interaction
;
_journal_name_full 'Inorganic Chemistry'
_journal_page_first 12755
_journal_page_last 12767
_journal_paper_doi 10.1021/ic3015833
_journal_volume 51
_journal_year 2012
_chemical_formula_moiety 'C19 H19 Fe N4 O2 S, C H4 O'
_chemical_formula_sum 'C20 H23 Fe N4 O3 S'
_chemical_formula_weight 455.34
_chemical_name_systematic
;
 ?
;
_space_group_IT_number 14
_symmetry_cell_setting monoclinic
_symmetry_space_group_name_Hall '-P 2yn'
_symmetry_space_group_name_H-M 'P 1 21/n 1'
_atom_sites_solution_hydrogens geom
_atom_sites_solution_primary direct
_atom_sites_solution_secondary difmap
_audit_creation_method SHELXL-97
_cell_angle_alpha 90.00
_cell_angle_beta 101.184(8)
_cell_angle_gamma 90.00
_cell_formula_units_Z 4
_cell_length_a 13.6178(11)
_cell_length_b 10.1175(8)
_cell_length_c 14.9168(13)
_cell_measurement_reflns_used 8243
_cell_measurement_temperature 100(2)
_cell_measurement_theta_max 33.2544
_cell_measurement_theta_min 3.0145
_cell_volume 2016.2(3)
_computing_cell_refinement 'CrysAlis RED, Oxford Diffraction Ltd.'
_computing_data_collection 'CrysAlis CCD, Oxford Diffraction Ltd.'
_computing_data_reduction 'CrysAlis RED, Oxford Diffraction Ltd.'
_computing_molecular_graphics 'MERCURY (Macrae et al., 2006)'
_computing_publication_material ' enCIFer (Allen et al., 2004)'
_computing_structure_refinement 'SHELXL97 (Sheldrick, 2008)'
_computing_structure_solution 'SHELXS97 (Sheldrick, 2008)'
_diffrn_ambient_temperature 100(2)
_diffrn_detector_area_resol_mean 8.3611
_diffrn_measured_fraction_theta_full 0.996
_diffrn_measured_fraction_theta_max 0.996
_diffrn_measurement_device_type 'Xcalibur, Sapphire2, large Be window'
_diffrn_measurement_method
;
Rotation method data acquisition using omega and phi scans
;
_diffrn_radiation_monochromator graphite
_diffrn_radiation_source 'Enhance (Mo) x-ray Source'
_diffrn_radiation_type MoK\a
_diffrn_radiation_wavelength 0.71073
_diffrn_reflns_av_R_equivalents 0.0912
_diffrn_reflns_av_sigmaI/netI 0.1054
_diffrn_reflns_limit_h_max 16
_diffrn_reflns_limit_h_min -13
_diffrn_reflns_limit_k_max 12
_diffrn_reflns_limit_k_min -12
_diffrn_reflns_limit_l_max 17
_diffrn_reflns_limit_l_min -17
_diffrn_reflns_number 16302
_diffrn_reflns_theta_full 24.99
_diffrn_reflns_theta_max 24.99
_diffrn_reflns_theta_min 3.02
_exptl_absorpt_coefficient_mu 0.881
_exptl_absorpt_correction_T_max 0.9490
_exptl_absorpt_correction_T_min 0.7657
_exptl_absorpt_correction_type multi-scan
_exptl_absorpt_process_details
;
CrysAlis RED, Oxford Diffraction Ltd.,
Version 1.171.33.52 (release 06-11-2009 CrysAlis171 .NET)
(compiled Nov  6 2009,16:24:50)
empirical absorption correction using spherical harmonics,
 implemented in SCALE3 ABSPACK scaling algorithm.
;
_exptl_crystal_colour violet
_exptl_crystal_density_diffrn 1.500
_exptl_crystal_description planar
_exptl_crystal_F_000 948
_exptl_crystal_size_max 0.32
_exptl_crystal_size_mid 0.30
_exptl_crystal_size_min 0.06
_refine_diff_density_max 0.524
_refine_diff_density_min -0.463
_refine_diff_density_rms 0.096
_refine_ls_extinction_method none
_refine_ls_goodness_of_fit_ref 0.967
_refine_ls_hydrogen_treatment constr
_refine_ls_matrix_type full
_refine_ls_number_parameters 263
_refine_ls_number_reflns 3541
_refine_ls_number_restraints 0
_refine_ls_restrained_S_all 0.967
_refine_ls_R_factor_all 0.1089
_refine_ls_R_factor_gt 0.0654
_refine_ls_shift/su_max 0.000
_refine_ls_shift/su_mean 0.000
_refine_ls_structure_factor_coef Fsqd
_refine_ls_weighting_details 'calc w=1/[\s^2^(Fo^2^)+(0.0640P)^2^+0.0000P] where P=(Fo^2^+2Fc^2^)/3'
_refine_ls_weighting_scheme calc
_refine_ls_wR_factor_gt 0.1096
_refine_ls_wR_factor_ref 0.1177
_reflns_number_gt 2339
_reflns_number_total 3541
_reflns_threshold_expression >2sigma(I)
_cod_data_source_file ic3015833_si_002_3.cif
_cod_data_source_block 2d
_cod_original_formula_sum 'C20 H23 Fe1 N4 O3 S1'
_cod_database_code 4331147

loop_
_symmetry_equiv_pos_as_xyz
'x, y, z'
'-x+1/2, y+1/2, -z+1/2'
'-x, -y, -z'
'x-1/2, -y-1/2, z-1/2'

loop_
_atom_site_label
_atom_site_type_symbol
_atom_site_fract_x
_atom_site_fract_y
_atom_site_fract_z
_atom_site_U_iso_or_equiv
_atom_site_adp_type
_atom_site_occupancy
_atom_site_symmetry_multiplicity
_atom_site_calc_flag
_atom_site_refinement_flags
C1 C 0.6007(3) 0.4186(4) 0.4016(3) 0.0137(9) Uani 1 1 d .
C2 C 0.5238(3) 0.4522(4) 0.3286(3) 0.0150(9) Uani 1 1 d .
H2 H 0.5395 0.4974 0.2773 0.018 Uiso 1 1 calc R
C3 C 0.4254(3) 0.4209(4) 0.3298(3) 0.0180(9) Uani 1 1 d .
H3 H 0.3746 0.4442 0.2791 0.022 Uiso 1 1 calc R
C4 C 0.3993(3) 0.3562(4) 0.4035(3) 0.0216(10) Uani 1 1 d .
H4 H 0.3316 0.3339 0.4035 0.026 Uiso 1 1 calc R
C5 C 0.4736(3) 0.3252(4) 0.4766(3) 0.0180(10) Uani 1 1 d .
H5 H 0.4561 0.2822 0.5279 0.022 Uiso 1 1 calc R
C6 C 0.5743(3) 0.3548(4) 0.4779(3) 0.0147(9) Uani 1 1 d .
C7 C 0.6460(3) 0.3234(4) 0.5590(3) 0.0195(10) Uani 1 1 d .
H7 H 0.6211 0.2855 0.6084 0.023 Uiso 1 1 calc R
C8 C 0.8009(3) 0.2974(4) 0.6591(3) 0.0250(11) Uani 1 1 d .
H8A H 0.8032 0.1996 0.6610 0.030 Uiso 1 1 calc R
H8B H 0.7695 0.3288 0.7098 0.030 Uiso 1 1 calc R
C9 C 0.9055(3) 0.3524(4) 0.6696(3) 0.0234(10) Uani 1 1 d .
H9A H 0.9055 0.4468 0.6870 0.028 Uiso 1 1 calc R
H9B H 0.9508 0.3042 0.7187 0.028 Uiso 1 1 calc R
C10 C 0.9678(3) 0.2023(4) 0.5611(3) 0.0243(11) Uani 1 1 d .
H10A H 0.9805 0.1486 0.6177 0.029 Uiso 1 1 calc R
H10B H 1.0298 0.2034 0.5358 0.029 Uiso 1 1 calc R
C11 C 0.8834(3) 0.1397(4) 0.4920(3) 0.0214(10) Uani 1 1 d .
H11A H 0.9074 0.0595 0.4650 0.026 Uiso 1 1 calc R
H11B H 0.8269 0.1151 0.5216 0.026 Uiso 1 1 calc R
C12 C 0.8508(3) 0.2162(4) 0.3376(3) 0.0192(10) Uani 1 1 d .
H12 H 0.8584 0.1271 0.3199 0.023 Uiso 1 1 calc R
C13 C 0.8384(3) 0.3168(4) 0.2671(3) 0.0157(9) Uani 1 1 d .
C14 C 0.8137(3) 0.2783(4) 0.1752(3) 0.0214(10) Uani 1 1 d .
H14 H 0.7995 0.1881 0.1603 0.026 Uiso 1 1 calc R
C15 C 0.8099(3) 0.3700(4) 0.1060(3) 0.0236(10) Uani 1 1 d .
H15 H 0.7912 0.3436 0.0440 0.028 Uiso 1 1 calc R
C16 C 0.8336(3) 0.5012(4) 0.1277(3) 0.0212(10) Uani 1 1 d .
H16 H 0.8331 0.5641 0.0802 0.025 Uiso 1 1 calc R
C17 C 0.8583(3) 0.5410(4) 0.2188(3) 0.0171(9) Uani 1 1 d .
H17 H 0.8742 0.6310 0.2328 0.021 Uiso 1 1 calc R
C18 C 0.8600(2) 0.4506(4) 0.2900(3) 0.0136(9) Uani 1 1 d .
C19 C 0.8666(3) 0.6931(4) 0.5892(3) 0.0179(9) Uani 1 1 d .
N1 N 0.7416(2) 0.3421(3) 0.5707(2) 0.0184(8) Uani 1 1 d .
N2 N 0.9417(2) 0.3389(3) 0.5831(2) 0.0185(8) Uani 1 1 d .
H1N2 H 0.9988 0.3907 0.5872 0.022 Uiso 1 1 calc R
N3 N 0.8522(2) 0.2398(3) 0.4220(2) 0.0165(8) Uani 1 1 d .
N4 N 0.8521(2) 0.6011(3) 0.5427(2) 0.0193(8) Uani 1 1 d .
O1 O 0.69305(17) 0.4524(2) 0.39838(17) 0.0164(6) Uani 1 1 d .
O2 O 0.88475(17) 0.4926(2) 0.37572(17) 0.0145(6) Uani 1 1 d .
S1 S 0.88695(8) 0.82317(12) 0.65401(9) 0.0336(3) Uani 1 1 d .
Fe1 Fe 0.82288(4) 0.42447(5) 0.47387(4) 0.01404(19) Uani 1 1 d .
O1S O 0.6913(3) 0.0177(4) 0.6225(4) 0.112(2) Uani 1 1 d .
H1S1 H 0.7150 -0.0569 0.6141 0.134 Uiso 1 1 calc R
C1S C 0.5913(5) 0.0067(6) 0.6192(4) 0.0650(18) Uani 1 1 d .
H1S2 H 0.5713 0.0668 0.6640 0.097 Uiso 1 1 calc R
H1S3 H 0.5752 -0.0844 0.6334 0.097 Uiso 1 1 calc R
H1S4 H 0.5551 0.0297 0.5578 0.097 Uiso 1 1 calc R

loop_
_atom_site_aniso_label
_atom_site_aniso_U_11
_atom_site_aniso_U_22
_atom_site_aniso_U_33
_atom_site_aniso_U_23
_atom_site_aniso_U_13
_atom_site_aniso_U_12
C1 0.013(2) 0.015(2) 0.013(2) -0.0048(18) 0.0012(16) -0.0008(16)
C2 0.019(2) 0.015(2) 0.011(2) -0.0035(17) 0.0031(17) 0.0006(16)
C3 0.017(2) 0.015(2) 0.019(2) -0.007(2) -0.0048(17) 0.0014(17)
C4 0.014(2) 0.017(2) 0.033(3) -0.005(2) 0.002(2) -0.0020(17)
C5 0.018(2) 0.012(2) 0.026(3) -0.0001(19) 0.0091(19) -0.0032(16)
C6 0.020(2) 0.007(2) 0.017(2) -0.0013(18) 0.0025(18) 0.0013(16)
C7 0.020(2) 0.016(2) 0.025(3) 0.001(2) 0.0095(19) -0.0003(17)
C8 0.023(2) 0.037(3) 0.014(3) 0.013(2) 0.0017(19) -0.0014(19)
C9 0.024(2) 0.025(3) 0.018(3) 0.009(2) -0.0027(19) 0.0001(18)
C10 0.015(2) 0.021(3) 0.034(3) 0.016(2) -0.0006(19) -0.0015(18)
C11 0.021(2) 0.011(2) 0.031(3) 0.006(2) 0.0037(19) 0.0006(17)
C12 0.010(2) 0.013(2) 0.033(3) 0.000(2) 0.0012(19) -0.0017(16)
C13 0.0100(19) 0.018(2) 0.018(3) -0.001(2) 0.0017(17) 0.0013(16)
C14 0.017(2) 0.019(2) 0.028(3) -0.004(2) 0.0037(19) 0.0036(17)
C15 0.018(2) 0.035(3) 0.017(3) -0.008(2) 0.0015(19) 0.0065(19)
C16 0.015(2) 0.028(3) 0.020(3) 0.008(2) 0.0025(18) 0.0069(18)
C17 0.0108(19) 0.022(2) 0.018(2) 0.005(2) 0.0019(17) 0.0013(16)
C18 0.0051(18) 0.020(2) 0.016(2) -0.0023(19) 0.0017(16) 0.0001(15)
C19 0.015(2) 0.021(3) 0.019(3) 0.007(2) 0.0046(18) 0.0004(18)
N1 0.0180(18) 0.022(2) 0.014(2) 0.0032(16) 0.0016(14) -0.0024(14)
N2 0.0170(17) 0.0140(19) 0.023(2) 0.0066(16) 0.0013(15) -0.0065(14)
N3 0.0157(17) 0.0108(18) 0.022(2) 0.0019(16) 0.0015(15) -0.0027(13)
N4 0.0198(18) 0.018(2) 0.019(2) 0.0009(17) 0.0022(15) -0.0009(15)
O1 0.0125(14) 0.0205(17) 0.0156(16) 0.0046(12) 0.0014(11) 0.0006(11)
O2 0.0167(14) 0.0125(15) 0.0136(16) 0.0019(12) 0.0008(11) -0.0028(11)
S1 0.0251(6) 0.0346(7) 0.0408(8) -0.0204(6) 0.0056(5) -0.0052(5)
Fe1 0.0138(3) 0.0123(3) 0.0153(4) 0.0028(3) 0.0009(2) -0.0019(2)
O1S 0.057(3) 0.044(3) 0.235(7) -0.007(3) 0.031(3) -0.002(2)
C1S 0.077(5) 0.046(4) 0.079(5) 0.008(3) 0.034(4) -0.002(3)

loop_
_atom_type_symbol
_atom_type_description
_atom_type_scat_dispersion_real
_atom_type_scat_dispersion_imag
_atom_type_scat_source
C C 0.0033 0.0016 'International Tables Vol C Tables 4.2.6.8 and 6.1.1.4'
H H 0.0000 0.0000 'International Tables Vol C Tables 4.2.6.8 and 6.1.1.4'
N N 0.0061 0.0033 'International Tables Vol C Tables 4.2.6.8 and 6.1.1.4'
O O 0.0106 0.0060 'International Tables Vol C Tables 4.2.6.8 and 6.1.1.4'
S S 0.1246 0.1234 'International Tables Vol C Tables 4.2.6.8 and 6.1.1.4'
Fe Fe 0.3463 0.8444 'International Tables Vol C Tables 4.2.6.8 and 6.1.1.4'

loop_
_geom_angle_atom_site_label_1
_geom_angle_atom_site_label_2
_geom_angle_atom_site_label_3
_geom_angle
O1 C1 C2 119.1(4)
O1 C1 C6 122.9(3)
C2 C1 C6 117.9(3)
C3 C2 C1 121.1(4)
C3 C2 H2 119.5
C1 C2 H2 119.5
C2 C3 C4 121.2(4)
C2 C3 H3 119.4
C4 C3 H3 119.4
C5 C4 C3 118.5(4)
C5 C4 H4 120.8
C3 C4 H4 120.8
C4 C5 C6 122.1(4)
C4 C5 H5 119.0
C6 C5 H5 119.0
C5 C6 C1 119.2(3)
C5 C6 C7 118.0(4)
C1 C6 C7 122.8(3)
N1 C7 C6 125.7(4)
N1 C7 H7 117.1
C6 C7 H7 117.1
N1 C8 C9 108.7(3)
N1 C8 H8A 109.9
C9 C8 H8A 109.9
N1 C8 H8B 109.9
C9 C8 H8B 109.9
H8A C8 H8B 108.3
N2 C9 C8 110.1(3)
N2 C9 H9A 109.6
C8 C9 H9A 109.6
N2 C9 H9B 109.6
C8 C9 H9B 109.6
H9A C9 H9B 108.1
N2 C10 C11 110.8(3)
N2 C10 H10A 109.5
C11 C10 H10A 109.5
N2 C10 H10B 109.5
C11 C10 H10B 109.5
H10A C10 H10B 108.1
N3 C11 C10 105.8(3)
N3 C11 H11A 110.6
C10 C11 H11A 110.6
N3 C11 H11B 110.6
C10 C11 H11B 110.6
H11A C11 H11B 108.7
N3 C12 C13 124.1(4)
N3 C12 H12 117.9
C13 C12 H12 117.9
C14 C13 C18 120.1(4)
C14 C13 C12 119.1(4)
C18 C13 C12 120.5(4)
C15 C14 C13 120.7(4)
C15 C14 H14 119.6
C13 C14 H14 119.6
C14 C15 C16 119.7(4)
C14 C15 H15 120.1
C16 C15 H15 120.1
C15 C16 C17 120.2(4)
C15 C16 H16 119.9
C17 C16 H16 119.9
C16 C17 C18 121.1(4)
C16 C17 H17 119.4
C18 C17 H17 119.4
O2 C18 C17 119.0(3)
O2 C18 C13 122.8(4)
C17 C18 C13 118.1(4)
N4 C19 S1 179.6(4)
C7 N1 C8 115.9(3)
C7 N1 Fe1 127.0(3)
C8 N1 Fe1 117.1(2)
C9 N2 C10 114.6(3)
C9 N2 Fe1 106.5(2)
C10 N2 Fe1 111.8(2)
C9 N2 H1N2 107.9
C10 N2 H1N2 107.9
Fe1 N2 H1N2 107.9
C12 N3 C11 121.5(3)
C12 N3 Fe1 124.4(3)
C11 N3 Fe1 113.9(3)
C19 N4 Fe1 172.9(3)
C1 O1 Fe1 135.9(2)
C18 O2 Fe1 122.9(2)
O1 Fe1 O2 89.45(10)
O1 Fe1 N4 103.35(12)
O2 Fe1 N4 89.88(12)
O1 Fe1 N3 97.72(11)
O2 Fe1 N3 84.07(12)
N4 Fe1 N3 158.01(12)
O1 Fe1 N1 85.17(11)
O2 Fe1 N1 173.81(11)
N4 Fe1 N1 94.35(13)
N3 Fe1 N1 93.59(13)
O1 Fe1 N2 159.42(11)
O2 Fe1 N2 109.09(11)
N4 Fe1 N2 86.01(12)
N3 Fe1 N2 76.14(12)
N1 Fe1 N2 75.77(12)
C1S O1S H1S1 109.5
O1S C1S H1S2 109.5
O1S C1S H1S3 109.5
H1S2 C1S H1S3 109.5
O1S C1S H1S4 109.5
H1S2 C1S H1S4 109.5
H1S3 C1S H1S4 109.5

loop_
_geom_bond_atom_site_label_1
_geom_bond_atom_site_label_2
_geom_bond_distance
C1 O1 1.313(4)
C1 C2 1.399(5)
C1 C6 1.415(5)
C2 C3 1.381(5)
C2 H2 0.9500
C3 C4 1.383(6)
C3 H3 0.9500
C4 C5 1.372(5)
C4 H4 0.9500
C5 C6 1.400(5)
C5 H5 0.9500
C6 C7 1.435(5)
C7 N1 1.293(5)
C7 H7 0.9500
C8 N1 1.477(5)
C8 C9 1.509(5)
C8 H8A 0.9900
C8 H8B 0.9900
C9 N2 1.474(5)
C9 H9A 0.9900
C9 H9B 0.9900
C10 N2 1.479(5)
C10 C11 1.525(5)
C10 H10A 0.9900
C10 H10B 0.9900
C11 N3 1.457(5)
C11 H11A 0.9900
C11 H11B 0.9900
C12 N3 1.278(5)
C12 C13 1.449(6)
C12 H12 0.9500
C13 C14 1.402(6)
C13 C18 1.413(5)
C14 C15 1.381(6)
C14 H14 0.9500
C15 C16 1.389(6)
C15 H15 0.9500
C16 C17 1.395(6)
C16 H16 0.9500
C17 C18 1.398(5)
C17 H17 0.9500
C18 O2 1.327(4)
C19 N4 1.154(5)
C19 S1 1.625(5)
N1 Fe1 2.151(3)
N2 Fe1 2.236(3)
N2 H1N2 0.9300
N3 Fe1 2.090(3)
N4 Fe1 2.061(4)
O1 Fe1 1.924(2)
O2 Fe1 1.951(3)
O1S C1S 1.358(6)
O1S H1S1 0.8400
C1S H1S2 0.9800
C1S H1S3 0.9800
C1S H1S4 0.9800
